data_4001466
loop_
_publ_author_name
'Takahashi, Yukari'
'Obara, Rena'
'Nakagawa, Kohei'
'Nakano, Masayuki'
'Tokita, Jun-ya'
'Inabe, Tamotsu'

_publ_section_title
;
 Tunable Charge Transport in Soluble Organic--Inorganic Hybrid
 Semiconductors
;
_journal_issue 25
_journal_name_full 'Chemistry of Materials'
_journal_page_first 6312
_journal_paper_doi 10.1021/cm702405c
_journal_volume 19
_journal_year 2007
_chemical_formula_sum 'C5 H16 I4 N2 Sn'
_chemical_formula_weight 730.50
_space_group_IT_number 15
_symmetry_cell_setting monoclinic
_symmetry_Int_Tables_number 15
_symmetry_space_group_name_Hall '-C 2yc'
_symmetry_space_group_name_H-M 'C 1 2/c 1'
_cell_angle_alpha 90
_cell_angle_beta 97.434(2)
_cell_angle_gamma 90
_cell_formula_units_Z 8
_cell_length_a 12.648(1)
_cell_length_b 12.225(1)
_cell_length_c 20.605(2)
_cell_measurement_reflns_used 16485
_cell_measurement_temperature 273.2
_cell_measurement_theta_max 27.5
_cell_measurement_theta_min 2.3
_cell_volume 3159.2(5)
_computing_cell_refinement PROCESS-AUTO
_computing_data_collection PROCESS-AUTO
_computing_data_reduction 'teXsan Ver. 1.11'
_computing_publication_material 'teXsan Ver. 1.11'
_computing_structure_refinement 'teXsan Ver. 1.10'
_computing_structure_solution SIR92
_diffrn_detector_area_resol_mean 10.00
_diffrn_measured_fraction_theta_full 0.9972
_diffrn_measured_fraction_theta_max 0.9972
_diffrn_measurement_device_type 'Rigaku RAXIS-RAPID Imaging Plate'
_diffrn_measurement_method \w
_diffrn_radiation_type 'Mo K\a'
_diffrn_radiation_wavelength 0.7107
_diffrn_reflns_av_R_equivalents 0.084
_diffrn_reflns_limit_h_max 16
_diffrn_reflns_limit_h_min 0
_diffrn_reflns_limit_k_max 15
_diffrn_reflns_limit_k_min 0
_diffrn_reflns_limit_l_max 26
_diffrn_reflns_limit_l_min -26
_diffrn_reflns_number 13801
_diffrn_reflns_theta_full 27.49
_diffrn_reflns_theta_max 27.49
_exptl_absorpt_coefficient_mu 9.406
_exptl_absorpt_correction_T_max 0.811
_exptl_absorpt_correction_T_min 0.149
_exptl_absorpt_correction_type multi-scan
_exptl_absorpt_process_details '(Higashi, 1995)'
_exptl_crystal_colour black
_exptl_crystal_density_diffrn 3.071
_exptl_crystal_density_method 'not measured'
_exptl_crystal_description platelet
_exptl_crystal_size_max 0.400
_exptl_crystal_size_mid 0.400
_exptl_crystal_size_min 0.100
_refine_diff_density_max 2.48
_refine_diff_density_min -1.96
_refine_ls_extinction_method none
_refine_ls_goodness_of_fit_ref 1.834
_refine_ls_number_parameters 110
_refine_ls_number_reflns 3617
_refine_ls_R_factor_gt 0.0620
_refine_ls_shift/su_max 0.0037
_refine_ls_structure_factor_coef Fsqd
_refine_ls_weighting_details 'w = 1/[\s^2^(Fo^2^) + (0.07000(Max(Fo^2^,0) + 2Fc^2^)/3)^2^]'
_refine_ls_weighting_scheme calc
_refine_ls_wR_factor_ref 0.2183
_reflns_number_gt 3081
_reflns_number_total 3617
_reflns_threshold_expression F^2^>2.0\s(F^2^)
_cod_data_source_file cm702405c-file002.cif
_cod_data_source_block C5di
_cod_original_cell_volume 3159.4(4)
_cod_original_formula_sum 'C5 H16 I4 N2 Sn '
_cod_database_code 4001466

loop_
_symmetry_equiv_pos_as_xyz
x,y,z
-x,y,1/2-z
-x,-y,-z
x,-y,1/2+z
1/2+x,1/2+y,z
1/2-x,1/2+y,1/2-z
1/2-x,1/2-y,-z
1/2+x,1/2-y,1/2+z

loop_
_atom_site_label
_atom_site_type_symbol
_atom_site_fract_x
_atom_site_fract_y
_atom_site_fract_z
_atom_site_U_iso_or_equiv
_atom_site_adp_type
_atom_site_occupancy
_atom_site_calc_flag
_atom_site_refinement_flags
I(1) I 1.0000 0.0802(1) -0.2500 0.0344(3) Uani 1.00 d S
I(2) I 0.77193(7) 0.12306(8) -0.09219(5) 0.0362(3) Uani 1.00 d .
I(3) I 0.5000 0.0642(1) -0.2500 0.0336(3) Uani 1.00 d S
I(4) I 0.72000(7) 0.01476(7) -0.39171(4) 0.0298(2) Uani 1.00 d .
I(5) I 0.76721(8) -0.17795(6) -0.21601(5) 0.0330(2) Uani 1.00 d .
Sn(1) Sn 0.74876(6) 0.07170(7) -0.24637(4) 0.0232(2) Uani 1.00 d .
N(1) N 0.972(1) 0.3128(10) -0.1363(7) 0.039(3) Uani 1.00 d .
N(2) N 0.933(1) 0.1774(10) 0.1385(6) 0.035(3) Uani 1.00 d .
C(1) C 1.051(1) 0.364(1) -0.0844(8) 0.037(4) Uani 1.00 d .
C(2) C 1.130(1) 0.280(1) -0.0497(7) 0.030(3) Uani 1.00 d .
C(3) C 1.079(1) 0.191(1) -0.0131(7) 0.032(3) Uani 1.00 d .
C(4) C 1.021(1) 0.231(1) 0.0432(7) 0.036(4) Uani 1.00 d .
C(5) C 0.9789(10) 0.135(1) 0.0806(7) 0.032(3) Uani 1.00 d .

loop_
_atom_site_aniso_label
_atom_site_aniso_U_11
_atom_site_aniso_U_22
_atom_site_aniso_U_33
_atom_site_aniso_U_12
_atom_site_aniso_U_13
_atom_site_aniso_U_23
I(1) 0.0173(5) 0.0357(7) 0.0503(8) 0.0000 0.0052(5) 0.0000
I(2) 0.0352(5) 0.0387(5) 0.0334(5) -0.0012(4) 0.0000(4) -0.0011(4)
I(3) 0.0183(5) 0.0410(7) 0.0422(7) 0.0000 0.0069(5) 0.0000
I(4) 0.0305(4) 0.0289(4) 0.0304(5) 0.0020(3) 0.0063(3) 0.0021(3)
I(5) 0.0445(5) 0.0177(4) 0.0368(5) 0.0005(3) 0.0051(4) 0.0020(3)
Sn(1) 0.0181(4) 0.0197(4) 0.0322(5) -0.0008(3) 0.0041(3) -0.0010(3)
N(1) 0.044(7) 0.036(6) 0.034(7) 0.011(5) -0.008(5) 0.004(5)
N(2) 0.041(6) 0.036(6) 0.030(6) -0.003(5) 0.010(5) -0.004(5)
C(1) 0.046(8) 0.018(6) 0.043(8) -0.004(5) -0.005(6) 0.018(6)
C(2) 0.028(6) 0.038(7) 0.025(6) 0.008(5) 0.008(5) 0.009(5)
C(3) 0.037(7) 0.026(6) 0.034(7) 0.018(5) 0.010(6) 0.004(5)
C(4) 0.050(8) 0.030(7) 0.028(7) -0.007(6) 0.011(6) 0.000(6)
C(5) 0.023(6) 0.030(6) 0.045(8) 0.006(5) 0.015(5) 0.010(6)

loop_
_atom_type_symbol
_atom_type_description
_atom_type_scat_dispersion_real
_atom_type_scat_dispersion_imag
_atom_type_scat_source
C C 0.003 0.002
;International Tables for Crystallography
(1992, Vol. C, Tables 4.2.6.8 and 6.1.1.1)
;
H H 0.000 0.000
;International Tables for Crystallography
(1992, Vol. C, Table 6.1.1.2)
;
N N 0.006 0.003
;International Tables for Crystallography
(1992, Vol. C, Tables 4.2.6.8 and 6.1.1.1)
;
Sn Sn -0.654 1.425
;International Tables for Crystallography
(1992, Vol. C, Tables 4.2.6.8 and 6.1.1.1)
;
I I -0.474 1.812
;International Tables for Crystallography
(1992, Vol. C, Tables 4.2.6.8 and 6.1.1.1)
;

loop_
_geom_angle_atom_site_label_1
_geom_angle_atom_site_label_2
_geom_angle_atom_site_label_3
_geom_angle
_geom_angle_site_symmetry_3
_geom_angle_publ_flag
Sn(1) I(1) Sn(1) 176.27(5) 2_754 yes
Sn(1) I(3) Sn(1) 176.63(5) 2_654 yes
Sn(1) I(5) Sn(1) 154.00(4) 6_644 yes
I(1) Sn(1) I(2) 93.04(3) . yes
I(1) Sn(1) I(3) 177.31(3) . yes
I(1) Sn(1) I(4) 88.68(3) . yes
I(1) Sn(1) I(5) 89.29(3) . yes
I(1) Sn(1) I(5) 89.71(3) 6_654 yes
I(2) Sn(1) I(3) 89.55(3) . yes
I(2) Sn(1) I(4) 177.46(3) . yes
I(2) Sn(1) I(5) 89.89(3) . yes
I(2) Sn(1) I(5) 92.75(3) 6_654 yes
I(3) Sn(1) I(4) 88.75(3) . yes
I(3) Sn(1) I(5) 91.42(3) . yes
I(3) Sn(1) I(5) 89.46(3) 6_654 yes
I(4) Sn(1) I(5) 88.28(3) . yes
I(4) Sn(1) I(5) 89.11(3) 6_654 yes
I(5) Sn(1) I(5) 177.23(3) 6_654 yes
N(1) C(1) C(2) 112(1) . yes
C(1) C(2) C(3) 114(1) . yes
C(2) C(3) C(4) 115(1) . yes
C(3) C(4) C(5) 111(1) . yes
N(2) C(5) C(4) 109(1) . yes

loop_
_geom_bond_atom_site_label_1
_geom_bond_atom_site_label_2
_geom_bond_distance
_geom_bond_site_symmetry_2
_geom_bond_publ_flag
I(1) Sn(1) 3.1900(7) . yes
I(1) Sn(1) 3.1900(7) 2_754 yes
I(2) Sn(1) 3.214(1) . yes
I(3) Sn(1) 3.1389(7) . yes
I(3) Sn(1) 3.1389(7) 2_654 yes
I(4) Sn(1) 3.050(1) . yes
I(5) Sn(1) 3.118(1) . yes
I(5) Sn(1) 3.157(1) 6_644 yes
N(1) C(1) 1.50(2) . yes
N(2) C(5) 1.49(2) . yes
C(1) C(2) 1.54(2) . yes
C(2) C(3) 1.51(2) . yes
C(3) C(4) 1.53(2) . yes
C(4) C(5) 1.54(2) . yes
